data_9013878
loop_
_publ_author_name
'Dorsam, G.'
'Liebscher, A.'
'Wunder, B.'
'Franz, G.'
'Gottschalk, M.'

_publ_section_title
;
 Crystal structure refinement of synthetic Ca0.43Sr0.57[SiO3]-walstromite
 and walstromite-fluid Ca-Sr distribution at upper-mantle conditions
;
_journal_name_full 'European Journal of Mineralogy'
_journal_page_first 705
_journal_page_last 714
_journal_paper_doi 10.1127/0935-1221/2009/0021-1949
_journal_volume 21
_journal_year 2009
_chemical_compound_source Synthetic
_chemical_formula_sum 'Ca0.433 O3 Si Sr0.567'
_chemical_name_mineral Walstromite-(Ca,Sr)
_space_group_IT_number 2
_symmetry_space_group_name_Hall '-P 1'
_symmetry_space_group_name_H-M 'P -1'
_cell_angle_alpha 83.22
_cell_angle_beta 76.83
_cell_angle_gamma 70.33
_cell_length_a 6.7580
_cell_length_b 9.464
_cell_length_c 6.7507
_cell_formula_units_Z 6
_cell_volume 395.468
_database_code_amcsd 0007324
_exptl_crystal_density_diffrn 3.605
_cod_original_formula_sum '(Ca.433 Sr.567) Si O3'
_cod_database_code 9013878

loop_
_space_group_symop_operation_xyz
x,y,z
-x,-y,-z

loop_
_atom_site_aniso_label
_atom_site_aniso_U_11
_atom_site_aniso_U_22
_atom_site_aniso_U_33
_atom_site_aniso_U_12
_atom_site_aniso_U_13
_atom_site_aniso_U_23
CaA1 0.00850 0.01120 0.01200 -0.00280 -0.00060 -0.00100
SrA1 0.00850 0.01120 0.01200 -0.00280 -0.00060 -0.00100
CaA2 0.00900 0.01290 0.01140 -0.00460 -0.00090 -0.00170
SrA2 0.00900 0.01290 0.01140 -0.00460 -0.00090 -0.00170
CaA3 0.01230 0.01180 0.01740 -0.00450 0.00280 -0.00390
SrA3 0.01230 0.01180 0.01740 -0.00450 0.00280 -0.00390
Si1 0.00620 0.01100 0.01180 -0.00310 -0.00020 -0.00170
Si2 0.00810 0.01040 0.01070 -0.00320 -0.00090 -0.00160
Si3 0.00860 0.01080 0.01020 -0.00330 -0.00070 -0.00050
O1 0.00770 0.01200 0.01520 -0.00170 0.00050 -0.00260
O2 0.00900 0.01580 0.01490 -0.00390 -0.00260 -0.00160
O3 0.01110 0.01230 0.01750 -0.00510 0.00280 -0.00560
O4 0.01260 0.01260 0.01530 -0.00500 -0.00160 -0.00300
O5 0.01010 0.01600 0.01430 -0.00340 -0.00330 -0.00060
O6 0.01320 0.01080 0.01250 -0.00470 0.00090 -0.00230
O7 0.01400 0.01380 0.00980 -0.00570 0.00000 -0.00060
O8 0.01140 0.01910 0.01250 -0.00470 -0.00300 -0.00120
O9 0.01070 0.01030 0.01610 -0.00210 0.00080 0.00010

loop_
_atom_site_label
_atom_site_fract_x
_atom_site_fract_y
_atom_site_fract_z
_atom_site_occupancy
_atom_site_U_iso_or_equiv
CaA1 0.75550 0.00220 0.73650 0.30000 0.01090
SrA1 0.75550 0.00220 0.73650 0.70000 0.01090
CaA2 0.93080 0.33530 0.56830 0.98000 0.01090
SrA2 0.93080 0.33530 0.56830 0.02000 0.01090
CaA3 0.29240 0.35560 0.92170 0.02000 0.01440
SrA3 0.29240 0.35560 0.92170 0.98000 0.01440
Si1 0.48400 0.30290 0.44330 1.00000 0.00980
Si2 0.72640 0.01510 0.23130 1.00000 0.00980
Si3 0.84310 0.28890 0.10050 1.00000 0.01000
O1 0.24120 0.40240 0.51930 1.00000 0.01230
O2 0.61780 0.27210 0.62110 1.00000 0.01310
O3 0.50460 0.13790 0.36090 1.00000 0.01380
O4 0.65180 -0.09100 0.11970 1.00000 0.01330
O5 0.89740 -0.06400 0.37080 1.00000 0.01350
O6 0.81470 0.13080 0.05130 1.00000 0.01240
O7 0.88880 0.39270 -0.09650 1.00000 0.01260
O8 0.02290 0.26090 0.23180 1.00000 0.01420
O9 0.60130 0.38130 0.23470 1.00000 0.01340

loop_
_cod_related_entry_id
_cod_related_entry_database
_cod_related_entry_code
1 AMCSD 0007324
